data_8100049
loop_
_publ_author_name
'Haba, Pepe Marcel'
'Gaye, Mohamed'
'Sall, Abdou S.'
'Barry, Aliou H.'
'Jouini, Tahar'

_publ_section_title
;
Crystal structure of aquabis(4-methyl-5-formyl-imidazolfuranoylhydrazone)-
(trinitrato)praseodymium(III) monohydrate, Pr(H~2~O)(C~9~H~10~O~2~N~4~)
~2~(NO~3~)~3~ &#x00B7; H~2~O
;
_journal_issue 2
_journal_name_full 'Zeitschrift f\"ur Kristallographie - New Crystal Structures'
_journal_page_first 106
_journal_page_last 108
_journal_volume 219
_journal_year 2004
_chemical_formula_moiety 'C20 H22 Pr N11 O14 , (H2 O)'
_chemical_formula_structural
;
{(H~2~O)[(OC(C~4~H~3~O)NHNCH(CH~3~)C~3~H~2~N~2~))2]Pr}.(H~2~O)
;
_chemical_formula_sum 'C20 H24 N11 O15 Pr'
_chemical_formula_weight 799.41
_chemical_name_common
;
4-methyl-5-formyl-imidazolfuranoylhydrazone praseodymium(III) complex
;
_space_group_IT_number 14
_symmetry_cell_setting monoclinic
_symmetry_space_group_name_Hall '-P 2ybc'
_symmetry_space_group_name_H-M 'P 1 21/c 1'
_cell_angle_alpha 90.00
_cell_angle_beta 114.53(2)
_cell_angle_gamma 90.00
_cell_formula_units_Z 4
_cell_length_a 18.956(4)
_cell_length_b 8.161(2)
_cell_length_c 22.151(3)
_cell_measurement_temperature 293(2)
_cell_volume 3117.5(11)
_diffrn_ambient_temperature 293(2)
_exptl_crystal_density_diffrn 1.703
_cod_depositor_comments
;
The following automatic conversions were performed:
'_symmetry_cell_setting' value 'Monoclinic' changed to 'monoclinic'
according to '/home/saulius/struct/CIF-dictionaries/cif_core.dic'
dictionary named 'cif_core.dic' version 2.4.1 from 2010-06-29.

Automatic conversion script
Id: cif_fix_enum 1527 2010-12-29 10:47:43Z saulius 
;
_cod_original_sg_symbol_Hall -P2ybc
_cod_original_sg_symbol_H-M 'P 21/c'
_cod_database_code 8100049

loop_
_symmetry_equiv_pos_as_xyz
'x, y, z'
'-x, y+1/2, -z+1/2'
'-x, -y, -z'
'x, -y-1/2, z-1/2'

loop_
_atom_site_label
_atom_site_type_symbol
_atom_site_fract_x
_atom_site_fract_y
_atom_site_fract_z
_atom_site_U_iso_or_equiv
_atom_site_adp_type
_atom_site_occupancy
_atom_site_symmetry_multiplicity
_atom_site_Wyckoff_symbol
_atom_site_calc_flag
_atom_site_refinement_flags
_atom_site_disorder_assembly
_atom_site_disorder_group
Pr1 Pr 0.230207(8) 0.141739(18) 0.950186(7) 0.02675(7) Uani 1 4 e d . . .
O5 O 0.27372(13) 0.3561(3) 1.04718(10) 0.0486(6) Uani 1 4 e d . . .
O8 O 0.26271(13) -0.1793(3) 0.96016(11) 0.0420(5) Uani 1 4 e d . . .
O1 O 0.21916(11) 0.0178(3) 1.04608(10) 0.0383(5) Uani 1 4 e d . . .
O3 O 0.33420(11) 0.2741(3) 0.92797(10) 0.0359(4) Uani 1 4 e d . . .
O11 O 0.11275(14) 0.1557(3) 0.83203(12) 0.0526(6) Uani 1 4 e d . . .
O13 O 0.03002(18) -0.0405(4) 0.78597(15) 0.0937(11) Uani 1 4 e d . . .
O6 O 0.29035(19) 0.4814(5) 1.13640(16) 0.1143(16) Uani 1 4 e d . . .
O12 O 0.11598(13) -0.0642(3) 0.88612(11) 0.0476(5) Uani 1 4 e d . . .
O9 O 0.26554(14) -0.0511(3) 0.87591(12) 0.0483(5) Uani 1 4 e d . . .
O4 O 0.53843(11) 0.2993(3) 0.97731(10) 0.0363(4) Uani 1 4 e d . . .
O10 O 0.28988(15) -0.3126(3) 0.88760(13) 0.0564(6) Uani 1 4 e d . . .
O7 O 0.35221(18) 0.2614(3) 1.14351(12) 0.0717(8) Uani 1 4 e d . . .
O2 O 0.1259(2) 0.0576(6) 1.15631(17) 0.1051(13) Uani 1 4 e d . . .
OW1 O 0.19655(17) 0.4243(3) 0.90645(13) 0.0483(6) Uani 1 4 e d . . .
OW2 O 0.06600(19) -0.4049(4) 0.83630(17) 0.0641(8) Uani 1 4 e d . . .
N9 N 0.30496(14) 0.3618(4) 1.10970(13) 0.0428(6) Uani 1 4 e d . . .
N2 N 0.10894(15) 0.1505(3) 1.03194(13) 0.0379(6) Uani 1 4 e d . . .
N11 N 0.08491(16) 0.0171(4) 0.83354(14) 0.0489(7) Uani 1 4 e d . . .
N7 N 0.45496(14) 0.5386(3) 1.37325(12) 0.0393(6) Uani 1 4 e d . . .
N4 N -0.13787(18) 0.3975(4) 0.94364(18) 0.0552(8) Uani 1 4 e d . . .
N5 N 0.37717(12) 0.0724(3) 1.02875(11) 0.0312(5) Uani 1 4 e d . . .
N6 N 0.43213(15) 0.1480(3) 1.01204(12) 0.0319(5) Uani 1 4 e d . . .
N8 N 0.41844(16) 0.4044(4) 1.27863(13) 0.0451(7) Uani 1 4 e d . . .
N1 N 0.10367(13) 0.2109(3) 0.97148(12) 0.0354(5) Uani 1 4 e d . . .
N3 N -0.03317(15) 0.2619(3) 1.00658(13) 0.0437(6) Uani 1 4 e d . . .
N10 N 0.27302(14) -0.1845(3) 0.90786(13) 0.0391(6) Uani 1 4 e d . . .
C1 C 0.83054(16) -0.0568(4) 0.93334(14) 0.0365(6) Uani 1 4 e d . . .
C16 C 0.40249(17) -0.0071(4) 1.08405(14) 0.0327(6) Uani 1 4 e d . . .
C11 C 0.40525(15) 0.2495(3) 0.96017(13) 0.0301(6) Uani 1 4 e d . . .
C17 C 0.51950(16) 0.4721(4) 1.36694(14) 0.0329(6) Uani 1 4 e d . . .
C6 C 0.04006(17) 0.2890(4) 0.93598(16) 0.0386(7) Uani 1 4 e d . . .
C7 C -0.02645(17) 0.3181(4) 0.94968(16) 0.0394(7) Uani 1 4 e d . . .
C19 C 0.39614(19) 0.4946(5) 1.31899(16) 0.0456(8) Uani 1 4 e d . . .
C13 C 0.45222(18) 0.4522(4) 0.89695(16) 0.0410(7) Uani 1 4 e d . . .
C18 C 0.49693(17) 0.3891(4) 1.30786(14) 0.0364(7) Uani 1 4 e d . . .
C14 C 0.52799(19) 0.4931(4) 0.90403(17) 0.0447(8) Uani 1 4 e d . . .
C2 C 0.17727(19) 0.0041(5) 1.13211(16) 0.0476(8) Uani 1 4 e d . . .
C8 C -0.09201(19) 0.4038(4) 0.91017(18) 0.0490(8) Uani 1 4 e d . . .
C9 C -0.1012(2) 0.3130(5) 1.0001(2) 0.0504(9) Uani 1 4 e d . . .
C20 C 0.5422(3) 0.2983(6) 1.2773(2) 0.0586(10) Uani 1 4 e d . . .
C3 C 0.2346(2) -0.0885(6) 1.17408(19) 0.0671(11) Uani 1 4 e d . . .
H3 H 0.2765 -0.1377 1.1679 0.15(3) Uiso 1 4 e calc R . .
C10 C -0.1144(3) 0.4890(9) 0.8452(3) 0.0768(15) Uani 1 4 e d . . .
C4 C 0.2167(7) -0.0952(13) 1.2316(3) 0.141(4) Uani 1 4 e d . . .
C5 C 0.1545(6) -0.0118(15) 1.2193(3) 0.147(4) Uani 1 4 e d . . .
C12 C 0.46113(16) 0.3339(3) 0.94210(14) 0.0322(6) Uani 1 4 e d . . .
C15 C 0.57723(19) 0.3990(4) 0.95220(17) 0.0408(7) Uani 1 4 e d . . .
H20A H 0.514(3) 0.246(6) 1.244(3) 0.089(16) Uiso 1 4 e d . . .
H20C H 0.585(3) 0.232(6) 1.310(2) 0.081(14) Uiso 1 4 e d . . .
H10A H -0.157(4) 0.520(7) 0.828(3) 0.11(2) Uiso 1 4 e d . . .
H10B H -0.110(5) 0.418(10) 0.812(4) 0.17(3) Uiso 1 4 e d . . .
H6 H 0.0360(18) 0.338(4) 0.8967(17) 0.038(8) Uiso 1 4 e d . . .
H13 H 0.4041(19) 0.498(4) 0.8702(16) 0.039(8) Uiso 1 4 e d . . .
H16 H 0.3683(17) -0.052(4) 1.0936(15) 0.031(8) Uiso 1 4 e d . . .
H2 H 0.074(2) 0.161(4) 1.0426(18) 0.047(10) Uiso 1 4 e d . . .
H19 H 0.344(2) 0.510(5) 1.3069(18) 0.059(11) Uiso 1 4 e d . . .
H6A H 0.4749(19) 0.135(3) 1.0345(15) 0.025(8) Uiso 1 4 e d . . .
H15 H 0.626(2) 0.390(5) 0.9699(19) 0.054(11) Uiso 1 4 e d . . .
H14 H 0.541(2) 0.572(5) 0.8820(18) 0.052(10) Uiso 1 4 e d . . .
H2A H 0.037(3) -0.424(6) 0.802(2) 0.076(17) Uiso 1 4 e d . . .
H2B H 0.070(3) -0.308(7) 0.837(3) 0.086(18) Uiso 1 4 e d . . .
H1A H 0.158(2) 0.456(5) 0.8850(19) 0.048(12) Uiso 1 4 e d . . .
H9 H -0.119(2) 0.302(5) 1.0305(19) 0.057(11) Uiso 1 4 e d . . .
H1B H 0.228(2) 0.478(5) 0.907(2) 0.054(13) Uiso 1 4 e d . . .
H4 H 0.242(5) -0.142(9) 1.259(4) 0.15(3) Uiso 1 4 e d . . .
H20B H 0.564(4) 0.379(8) 1.255(3) 0.13(2) Uiso 1 4 e d . . .
H5 H 0.129(4) 0.029(10) 1.249(4) 0.18(3) Uiso 1 4 e d . . .
H10C H -0.080(5) 0.562(10) 0.851(4) 0.17(4) Uiso 1 4 e d . . .
H8A H 0.387(2) 0.373(5) 1.240(2) 0.061(12) Uiso 1 4 e d . . .
H4A H -0.178(3) 0.433(6) 0.930(2) 0.070(14) Uiso 1 4 e d . . .

loop_
_atom_site_aniso_label
_atom_site_aniso_U_11
_atom_site_aniso_U_22
_atom_site_aniso_U_33
_atom_site_aniso_U_23
_atom_site_aniso_U_13
_atom_site_aniso_U_12
Pr1 0.02417(9) 0.03036(10) 0.02439(9) 0.00213(6) 0.00877(6) 0.00122(6)
O5 0.0547(14) 0.0507(14) 0.0304(12) -0.0054(10) 0.0078(10) -0.0027(11)
O8 0.0467(12) 0.0384(12) 0.0399(12) 0.0009(9) 0.0171(10) 0.0045(10)
O1 0.0346(10) 0.0479(12) 0.0364(11) 0.0092(9) 0.0187(9) 0.0072(9)
O3 0.0285(10) 0.0400(11) 0.0377(11) 0.0108(9) 0.0124(8) 0.0031(9)
O11 0.0545(14) 0.0474(14) 0.0427(13) 0.0080(11) 0.0070(11) -0.0035(11)
O13 0.077(2) 0.086(2) 0.0622(18) -0.0013(17) -0.0268(16) -0.0254(18)
O6 0.081(2) 0.167(4) 0.0594(19) -0.046(2) -0.0055(16) 0.068(2)
O12 0.0433(12) 0.0468(13) 0.0440(13) 0.0050(11) 0.0095(10) -0.0041(11)
O9 0.0630(14) 0.0398(13) 0.0547(14) 0.0006(11) 0.0369(12) 0.0008(11)
O4 0.0293(10) 0.0386(11) 0.0397(11) 0.0034(9) 0.0130(9) 0.0008(9)
O10 0.0618(15) 0.0425(13) 0.0672(16) -0.0166(12) 0.0292(13) 0.0048(12)
O7 0.091(2) 0.0622(17) 0.0393(13) -0.0033(13) 0.0039(14) 0.0214(16)
O2 0.102(3) 0.164(4) 0.072(2) 0.010(2) 0.059(2) 0.022(3)
OW1 0.0338(13) 0.0395(13) 0.0601(16) 0.0139(12) 0.0081(12) 0.0014(12)
OW2 0.0617(18) 0.0490(18) 0.063(2) 0.0059(15) 0.0070(15) 0.0099(14)
N9 0.0283(12) 0.0603(18) 0.0365(14) -0.0132(13) 0.0103(11) -0.0038(12)
N2 0.0334(13) 0.0504(16) 0.0349(13) 0.0053(12) 0.0190(11) 0.0044(12)
N11 0.0395(14) 0.0520(17) 0.0415(16) -0.0037(13) 0.0032(12) -0.0020(13)
N7 0.0316(12) 0.0487(16) 0.0348(13) -0.0031(11) 0.0111(11) 0.0007(11)
N4 0.0356(16) 0.063(2) 0.069(2) 0.0026(16) 0.0239(15) 0.0137(15)
N5 0.0270(11) 0.0350(12) 0.0312(12) 0.0048(10) 0.0118(9) 0.0003(10)
N6 0.0249(12) 0.0365(13) 0.0319(13) 0.0054(10) 0.0093(10) -0.0002(10)
N8 0.0383(14) 0.0595(18) 0.0271(13) -0.0031(13) 0.0033(11) -0.0092(13)
N1 0.0329(12) 0.0429(14) 0.0326(12) 0.0058(11) 0.0157(10) 0.0037(11)
N3 0.0388(14) 0.0507(16) 0.0470(15) 0.0009(13) 0.0231(12) 0.0035(12)
N10 0.0331(13) 0.0342(14) 0.0478(15) -0.0053(12) 0.0148(12) -0.0013(11)
C1 0.0343(15) 0.0426(17) 0.0327(15) 0.0020(13) 0.0141(12) -0.0027(13)
C16 0.0301(14) 0.0354(15) 0.0327(15) 0.0053(12) 0.0132(12) 0.0005(12)
C11 0.0313(14) 0.0275(14) 0.0316(14) -0.0029(11) 0.0132(12) -0.0005(11)
C17 0.0313(14) 0.0343(15) 0.0306(14) 0.0007(12) 0.0102(12) -0.0027(12)
C6 0.0358(15) 0.0437(17) 0.0366(16) 0.0062(14) 0.0154(13) 0.0030(14)
C7 0.0337(15) 0.0407(17) 0.0435(17) -0.0007(14) 0.0158(13) 0.0016(13)
C19 0.0316(16) 0.063(2) 0.0361(17) -0.0005(15) 0.0080(13) -0.0003(15)
C13 0.0377(16) 0.0439(18) 0.0419(17) 0.0097(14) 0.0169(14) 0.0038(14)
C18 0.0381(16) 0.0366(16) 0.0298(14) 0.0009(12) 0.0094(12) -0.0033(12)
C14 0.0479(18) 0.0433(18) 0.0495(19) 0.0044(15) 0.0268(16) -0.0060(15)
C2 0.0486(18) 0.061(2) 0.0418(18) 0.0075(16) 0.0273(16) 0.0021(16)
C8 0.0358(16) 0.051(2) 0.059(2) 0.0042(17) 0.0189(15) 0.0081(15)
C9 0.0426(18) 0.058(2) 0.059(2) -0.0045(18) 0.0295(17) 0.0029(16)
C20 0.059(2) 0.073(3) 0.040(2) -0.019(2) 0.0168(19) 0.004(2)
C3 0.059(2) 0.089(3) 0.042(2) 0.022(2) 0.0098(18) 0.014(2)
C10 0.056(3) 0.099(4) 0.073(3) 0.032(3) 0.025(2) 0.029(3)
C4 0.158(8) 0.178(8) 0.048(3) 0.055(4) 0.006(4) -0.018(6)
C5 0.148(7) 0.261(12) 0.060(4) 0.019(5) 0.069(5) -0.021(7)
C12 0.0301(14) 0.0337(15) 0.0331(14) -0.0014(12) 0.0134(12) 0.0020(11)
C15 0.0336(16) 0.0446(18) 0.0475(18) -0.0031(15) 0.0200(15) -0.0049(14)

loop_
_geom_bond_atom_site_label_1
_geom_bond_atom_site_label_2
_geom_bond_distance
_geom_bond_site_symmetry_2
_geom_bond_publ_flag
Pr1 O1 2.4392(19) . y
Pr1 O3 2.4698(19) . y
Pr1 OW1 2.480(3) . y
Pr1 O9 2.559(2) . y
Pr1 O5 2.624(2) . y
Pr1 O12 2.641(2) . y
Pr1 O11 2.642(2) . y
Pr1 N5 2.661(2) . y
Pr1 O8 2.679(2) . y
Pr1 N1 2.690(2) . y
O5 N9 1.261(3) . y
O8 N10 1.253(3) . y
O1 C1 1.246(3) 3_657 y
O3 C11 1.251(3) . y
O11 N11 1.254(4) . y
O13 N11 1.226(4) . y
O6 N9 1.231(4) . y
O12 N11 1.255(4) . y
O9 N10 1.274(3) . y
O4 C15 1.361(4) . y
O4 C12 1.373(3) . y
O10 N10 1.231(3) . y
O7 N9 1.215(4) . y
O2 C2 1.364(4) . y
O2 C5 1.391(9) . y
OW1 H1A 0.74(4) . ?
OW1 H1B 0.73(4) . ?
OW2 H2A 0.74(5) . ?
OW2 H2B 0.79(5) . ?
N2 C1 1.327(4) 3_657 ?
N2 N1 1.391(3) . ?
N2 H2 0.79(4) . ?
N7 C19 1.306(4) . ?
N7 C17 1.397(4) . ?
N4 C9 1.342(5) . ?
N4 C8 1.358(5) . ?
N4 H4A 0.75(4) . ?
N5 C16 1.290(4) . ?
N5 N6 1.387(3) . ?
N6 C11 1.334(4) . ?
N6 H6A 0.76(3) . ?
N8 C19 1.354(4) . ?
N8 C18 1.360(4) . ?
N8 H8A 0.85(4) . ?
N1 C6 1.301(4) . ?
N3 C9 1.306(4) . ?
N3 C7 1.396(4) . ?
C1 O1 1.246(3) 3_657 ?
C1 N2 1.327(4) 3_657 ?
C1 C2 1.459(4) 3_657 ?
C16 C17 1.436(4) 2_647 ?
C16 H16 0.85(3) . ?
C11 C12 1.452(4) . ?
C17 C18 1.375(4) . ?
C17 C16 1.436(4) 2_657 ?
C6 C7 1.434(4) . ?
C6 H6 0.93(3) . ?
C7 C8 1.377(4) . ?
C19 H19 0.91(4) . ?
C13 C12 1.349(4) . ?
C13 C14 1.418(4) . ?
C13 H13 0.93(3) . ?
C18 C20 1.492(5) . ?
C14 C15 1.331(5) . ?
C14 H14 0.90(4) . ?
C2 C3 1.333(5) . ?
C2 C1 1.459(4) 3_657 ?
C8 C10 1.492(6) . ?
C9 H9 0.88(4) . ?
C20 H20A 0.82(5) . ?
C20 H20C 0.99(5) . ?
C20 H20B 1.00(7) . ?
C3 C4 1.449(10) . ?
C3 H3 0.95 . ?
C10 H10A 0.77(6) . ?
C10 H10B 0.97(9) . ?
C10 H10C 0.85(9) . ?
C4 C5 1.288(12) . ?
C4 H4 0.71(8) . ?
C5 H5 1.03(8) . ?
C15 H15 0.85(4) . ?
